data_4130416
loop_
_publ_author_name
'Lang, Georgette M.'
'Shima, Takanori'
'Wang, Leyong'
'Cluff, Kyle J.'
'Skopek, Katrin'
'Hampel, Frank'
'Bl\"umel, Janet'
'Gladysz, John A.'

_publ_section_title
;
 Gyroscope-Like Complexes Based on Dibridgehead Diphosphine Cages That Are
 Accessed by Three-Fold Intramolecular Ring Closing Metatheses and Encase
 Fe(CO)3, Fe(CO)2(NO)(+), and Fe(CO)3(H)(+) Rotators.
;
_journal_issue 24
_journal_name_full 'Journal of the American Chemical Society'
_journal_page_first 7649
_journal_page_last 7663
_journal_paper_doi 10.1021/jacs.6b03178
_journal_volume 138
_journal_year 2016
_chemical_formula_moiety 'C33 H54 Fe O3 P2, 2(C9 H12)'
_chemical_formula_sum 'C51 H78 Fe O3 P2'
_chemical_formula_weight 856.92
_space_group_crystal_system monoclinic
_space_group_IT_number 15
_space_group_name_Hall '-C 2yc'
_space_group_name_H-M_alt 'C 1 2/c 1'
_atom_sites_solution_hydrogens geom
_atom_sites_solution_primary direct
_audit_creation_date 2015-06-05
_audit_creation_method
;
Olex2 1.2
(compiled 2015.01.26 svn.r3150 for OlexSys, GUI svn.r4998)
;
_cell_angle_alpha 90
_cell_angle_beta 106.467(2)
_cell_angle_gamma 90
_cell_formula_units_Z 4
_cell_length_a 13.0820(3)
_cell_length_b 23.0562(9)
_cell_length_c 17.1097(6)
_cell_measurement_temperature 173(2)
_cell_volume 4949.0(3)
_computing_molecular_graphics 'Olex2 (Dolomanov et al., 2009)'
_computing_publication_material 'Olex2 (Dolomanov et al., 2009)'
_computing_structure_refinement 'ShelXL (Sheldrick, 2008)'
_computing_structure_solution 'ShelXS (Sheldrick, 2008)'
_diffrn_ambient_temperature 173.15
_diffrn_measured_fraction_theta_full 0.975
_diffrn_measured_fraction_theta_max 0.996
_diffrn_measurement_device_type 'Bruker P4'
_diffrn_measurement_method '\w scans'
_diffrn_radiation_monochromator graphite
_diffrn_radiation_type MoK\a
_diffrn_radiation_wavelength 0.71073
_diffrn_reflns_av_R_equivalents 0.0288
_diffrn_reflns_av_unetI/netI 0.0440
_diffrn_reflns_Laue_measured_fraction_full 0.975
_diffrn_reflns_Laue_measured_fraction_max 0.996
_diffrn_reflns_limit_h_max 15
_diffrn_reflns_limit_h_min -15
_diffrn_reflns_limit_k_max 27
_diffrn_reflns_limit_k_min -27
_diffrn_reflns_limit_l_max 20
_diffrn_reflns_limit_l_min -20
_diffrn_reflns_number 8529
_diffrn_reflns_point_group_measured_fraction_full 0.975
_diffrn_reflns_point_group_measured_fraction_max 0.996
_diffrn_reflns_theta_full 25.242
_diffrn_reflns_theta_max 25.051
_diffrn_reflns_theta_min 2.159
_exptl_absorpt_coefficient_mu 0.408
_exptl_absorpt_correction_T_max 0.9604
_exptl_absorpt_correction_T_min 0.9414
_exptl_absorpt_correction_type empirical
_exptl_absorpt_process_details Scalepack
_exptl_crystal_colour 'clear light colourless'
_exptl_crystal_colour_lustre clear
_exptl_crystal_colour_modifier light
_exptl_crystal_colour_primary colourless
_exptl_crystal_density_diffrn 1.150
_exptl_crystal_description block
_exptl_crystal_F_000 1856
_exptl_crystal_recrystallization_method 'crystallized from DCM/Hexane/Benzene'
_exptl_crystal_size_max 0.15
_exptl_crystal_size_mid 0.15
_exptl_crystal_size_min 0.1
_refine_diff_density_max 0.261
_refine_diff_density_min -0.226
_refine_diff_density_rms 0.040
_refine_ls_extinction_method none
_refine_ls_goodness_of_fit_ref 1.030
_refine_ls_hydrogen_treatment constr
_refine_ls_matrix_type full
_refine_ls_number_parameters 262
_refine_ls_number_reflns 4369
_refine_ls_number_restraints 0
_refine_ls_restrained_S_all 1.030
_refine_ls_R_factor_all 0.0540
_refine_ls_R_factor_gt 0.0336
_refine_ls_shift/su_max 0.001
_refine_ls_shift/su_mean 0.000
_refine_ls_structure_factor_coef Fsqd
_refine_ls_weighting_details 'w=1/[\s^2^(Fo^2^)+(0.0402P)^2^+0.9720P] where P=(Fo^2^+2Fc^2^)/3'
_refine_ls_weighting_scheme calc
_refine_ls_wR_factor_gt 0.0799
_refine_ls_wR_factor_ref 0.0875
_reflns_Friedel_coverage 0.000
_reflns_number_gt 3232
_reflns_number_total 4369
_reflns_threshold_expression 'I > 2\s(I)'
_cod_data_source_file ja6b03178_si_002.cif
_cod_data_source_block lw02
_cod_database_code 4130416
_shelxl_version_number 2014/6
_shelx_space_group_comment
;
The symmetry employed for this shelxl refinement is uniquely defined
by the following loop, which should always be used as a source of
symmetry information in preference to the above space-group names.
They are only intended as comments.
;
_shelx_estimated_absorpt_t_max 0.960
_shelx_estimated_absorpt_t_min 0.941
_olex2_refinement_description
;
1. Fixed Uiso
 At 1.2 times of:
  All C(H) groups, All C(H,H) groups
 At 1.5 times of:
  All C(H,H,H) groups
2.a Secondary CH2 refined with riding coordinates:
 C11(H11A,H11B), C12(H12A,H12B), C13(H13A,H13B), C14(H14A,H14B), C21(H21A,
 H21B), C22(H22A,H22B), C23(H23A,H23B), C24(H24A,H24B), C31(H31A,H31B),
 C32(H32A,H32B), C33(H33A,H33B), C34(H34A,H34B)
2.b Aromatic/amide H refined with riding coordinates:
 C15(H15), C25(H25), C35(H35), C52(H52), C54(H54), C56(H56)
2.c Idealised Me refined as rotating group:
 C51A(H51A,H51B,H51C), C53A(H53A,H53B,H53C), C55A(H55A,H55B,H55C)
;
_olex2_date_sample_data_collection 1097791200
_olex2_date_sample_submission 1097100000
_olex2_exptl_crystal_mounting_method 'mounted on a glas fibre'
_olex2_submission_special_instructions 'No special instructions were received'

loop_
_space_group_symop_operation_xyz
'x, y, z'
'-x, y, -z+1/2'
'x+1/2, y+1/2, z'
'-x+1/2, y+1/2, -z+1/2'
'-x, -y, -z'
'x, -y, z-1/2'
'-x+1/2, -y+1/2, -z'
'x+1/2, -y+1/2, z-1/2'

loop_
_atom_site_label
_atom_site_type_symbol
_atom_site_fract_x
_atom_site_fract_y
_atom_site_fract_z
_atom_site_U_iso_or_equiv
_atom_site_adp_type
_atom_site_occupancy
_atom_site_site_symmetry_order
_atom_site_calc_flag
_atom_site_refinement_flags_posn
_atom_site_refinement_flags_adp
_atom_site_refinement_flags_occupancy
Fe1 Fe 0.0000 0.37229(2) -0.2500 0.02540(12) Uani 1 2 d S T P
P1 P 0.03650(4) 0.37242(2) -0.11618(3) 0.02728(13) Uani 1 1 d . . .
C1 C 0.11931(16) 0.33454(9) -0.24312(12) 0.0334(5) Uani 1 1 d . . .
O1 O 0.19890(12) 0.31036(7) -0.23894(10) 0.0510(4) Uani 1 1 d . . .
O2 O 0.0000 0.49932(9) -0.2500 0.0488(6) Uani 1 2 d S T P
C2 C 0.0000 0.44879(13) -0.2500 0.0307(6) Uani 1 2 d S T P
C11 C 0.00017(16) 0.30553(8) -0.07191(12) 0.0351(5) Uani 1 1 d . . .
H11A H 0.0292 0.3073 -0.0119 0.042 Uiso 1 1 calc R . .
H11B H -0.0784 0.3032 -0.0850 0.042 Uiso 1 1 calc R . .
C12 C 0.04197(17) 0.25063(9) -0.10319(14) 0.0407(5) Uani 1 1 d . . .
H12A H 0.0324 0.2548 -0.1624 0.049 Uiso 1 1 calc R . .
H12B H 0.1194 0.2472 -0.0761 0.049 Uiso 1 1 calc R . .
C13 C -0.01253(19) 0.19538(9) -0.08866(15) 0.0488(6) Uani 1 1 d . . .
H13A H -0.0907 0.2008 -0.1081 0.059 Uiso 1 1 calc R . .
H13B H 0.0067 0.1875 -0.0294 0.059 Uiso 1 1 calc R . .
C14 C 0.01853(18) 0.14287(9) -0.13218(15) 0.0495(6) Uani 1 1 d . . .
H14A H 0.0972 0.1410 -0.1185 0.059 Uiso 1 1 calc R . .
H14B H -0.0061 0.1071 -0.1110 0.059 Uiso 1 1 calc R . .
C15 C -0.02623(17) 0.14392(9) -0.22283(15) 0.0452(6) Uani 1 1 d . . .
H15 H -0.1017 0.1447 -0.2432 0.054 Uiso 1 1 calc R . .
C21 C 0.17801(15) 0.38243(9) -0.06179(12) 0.0341(5) Uani 1 1 d . . .
H21A H 0.1846 0.3908 -0.0038 0.041 Uiso 1 1 calc R . .
H21B H 0.2163 0.3457 -0.0640 0.041 Uiso 1 1 calc R . .
C22 C 0.23170(14) 0.43122(9) -0.09620(12) 0.0329(5) Uani 1 1 d . . .
H22A H 0.2100 0.4282 -0.1564 0.039 Uiso 1 1 calc R . .
H22B H 0.2054 0.4689 -0.0819 0.039 Uiso 1 1 calc R . .
C23 C 0.35222(15) 0.43096(10) -0.06590(14) 0.0453(6) Uani 1 1 d . . .
H23A H 0.3788 0.3923 -0.0760 0.054 Uiso 1 1 calc R . .
H23B H 0.3745 0.4377 -0.0063 0.054 Uiso 1 1 calc R . .
C24 C 0.40291(16) 0.47711(11) -0.10712(14) 0.0486(6) Uani 1 1 d . . .
H24A H 0.3737 0.5155 -0.0989 0.058 Uiso 1 1 calc R . .
H24B H 0.4806 0.4779 -0.0802 0.058 Uiso 1 1 calc R . .
C25 C 0.38492(15) 0.46760(10) -0.19651(14) 0.0435(5) Uani 1 1 d . . .
H25 H 0.4134 0.4331 -0.2123 0.052 Uiso 1 1 calc R . .
C31 C -0.03069(14) 0.42988(9) -0.07522(12) 0.0332(5) Uani 1 1 d . . .
H31A H -0.0209 0.4224 -0.0166 0.040 Uiso 1 1 calc R . .
H31B H 0.0036 0.4675 -0.0800 0.040 Uiso 1 1 calc R . .
C32 C -0.15032(15) 0.43457(9) -0.11850(13) 0.0358(5) Uani 1 1 d . . .
H32A H -0.1612 0.4299 -0.1778 0.043 Uiso 1 1 calc R . .
H32B H -0.1874 0.4021 -0.1002 0.043 Uiso 1 1 calc R . .
C33 C -0.20166(16) 0.49086(9) -0.10413(13) 0.0418(5) Uani 1 1 d . . .
H33A H -0.1614 0.5238 -0.1179 0.050 Uiso 1 1 calc R . .
H33B H -0.1979 0.4940 -0.0457 0.050 Uiso 1 1 calc R . .
C34 C -0.31861(16) 0.49495(10) -0.15537(14) 0.0463(6) Uani 1 1 d . . .
H34A H -0.3561 0.4592 -0.1470 0.056 Uiso 1 1 calc R . .
H34B H -0.3524 0.5281 -0.1354 0.056 Uiso 1 1 calc R . .
C35 C -0.33335(15) 0.50258(10) -0.24450(14) 0.0419(5) Uani 1 1 d . . .
H35 H -0.3023 0.5362 -0.2604 0.050 Uiso 1 1 calc R . .
C51 C 0.62017(17) 0.15632(10) -0.11538(13) 0.0433(5) Uani 1 1 d . . .
C51A C 0.7020(2) 0.10828(11) -0.09891(18) 0.0652(7) Uani 1 1 d . . .
H51A H 0.6766 0.0767 -0.1379 0.098 Uiso 1 1 calc GR . .
H51B H 0.7129 0.0937 -0.0433 0.098 Uiso 1 1 calc GR . .
H51C H 0.7695 0.1233 -0.1048 0.098 Uiso 1 1 calc GR . .
C52 C 0.51201(17) 0.14362(9) -0.14146(13) 0.0420(5) Uani 1 1 d . . .
H52 H 0.4899 0.1042 -0.1482 0.050 Uiso 1 1 calc R . .
C53 C 0.43554(16) 0.18699(9) -0.15797(12) 0.0399(5) Uani 1 1 d . . .
C53A C 0.31852(18) 0.17240(11) -0.18460(16) 0.0588(7) Uani 1 1 d . . .
H53A H 0.2825 0.1964 -0.2316 0.088 Uiso 1 1 calc GR . .
H53B H 0.2876 0.1800 -0.1397 0.088 Uiso 1 1 calc GR . .
H53C H 0.3094 0.1313 -0.1998 0.088 Uiso 1 1 calc GR . .
C54 C 0.46889(17) 0.24439(9) -0.14940(13) 0.0404(5) Uani 1 1 d . . .
H54 H 0.4172 0.2745 -0.1608 0.048 Uiso 1 1 calc R . .
C55 C 0.57646(17) 0.25862(9) -0.12453(13) 0.0417(5) Uani 1 1 d . . .
C55A C 0.6120(2) 0.32124(10) -0.11858(18) 0.0632(7) Uani 1 1 d . . .
H55A H 0.6727 0.3264 -0.0700 0.095 Uiso 1 1 calc GR . .
H55B H 0.5531 0.3462 -0.1146 0.095 Uiso 1 1 calc GR . .
H55C H 0.6332 0.3317 -0.1673 0.095 Uiso 1 1 calc GR . .
C56 C 0.65058(17) 0.21410(10) -0.10688(14) 0.0450(6) Uani 1 1 d . . .
H56 H 0.7243 0.2234 -0.0884 0.054 Uiso 1 1 calc R . .

loop_
_atom_site_aniso_label
_atom_site_aniso_U_11
_atom_site_aniso_U_22
_atom_site_aniso_U_33
_atom_site_aniso_U_23
_atom_site_aniso_U_13
_atom_site_aniso_U_12
Fe1 0.0305(2) 0.0239(2) 0.0230(2) 0.000 0.00947(16) 0.000
P1 0.0335(3) 0.0261(3) 0.0234(3) 0.0008(2) 0.0100(2) -0.0021(2)
C1 0.0421(12) 0.0321(11) 0.0270(11) 0.0021(9) 0.0115(9) 0.0011(9)
O1 0.0468(9) 0.0543(10) 0.0545(10) 0.0077(8) 0.0185(8) 0.0205(8)
O2 0.0737(15) 0.0261(12) 0.0460(13) 0.000 0.0158(11) 0.000
C2 0.0338(14) 0.0368(17) 0.0218(14) 0.000 0.0082(11) 0.000
C11 0.0446(11) 0.0334(12) 0.0295(11) 0.0060(9) 0.0142(9) -0.0012(9)
C12 0.0472(12) 0.0320(12) 0.0470(13) 0.0063(10) 0.0201(10) -0.0003(9)
C13 0.0612(14) 0.0357(13) 0.0545(15) 0.0066(11) 0.0243(12) -0.0015(10)
C14 0.0543(13) 0.0322(12) 0.0599(16) 0.0081(11) 0.0130(12) -0.0013(10)
C15 0.0401(12) 0.0312(11) 0.0607(16) 0.0019(10) 0.0084(10) -0.0015(9)
C21 0.0373(10) 0.0378(12) 0.0254(10) 0.0020(9) 0.0058(9) -0.0012(8)
C22 0.0323(10) 0.0344(11) 0.0324(11) 0.0006(9) 0.0098(9) -0.0017(8)
C23 0.0355(11) 0.0565(15) 0.0391(13) 0.0063(11) 0.0026(10) -0.0040(10)
C24 0.0318(11) 0.0600(15) 0.0517(14) 0.0004(12) 0.0080(10) -0.0117(10)
C25 0.0333(11) 0.0478(14) 0.0520(14) 0.0027(11) 0.0164(10) -0.0033(9)
C31 0.0432(11) 0.0338(11) 0.0252(10) -0.0037(8) 0.0137(9) -0.0029(9)
C32 0.0379(11) 0.0337(11) 0.0398(12) -0.0080(9) 0.0175(9) -0.0029(8)
C33 0.0509(12) 0.0381(13) 0.0400(12) -0.0084(10) 0.0187(10) -0.0006(10)
C34 0.0452(12) 0.0462(14) 0.0540(15) -0.0075(11) 0.0245(11) 0.0096(10)
C35 0.0401(12) 0.0393(12) 0.0489(14) -0.0016(11) 0.0169(11) 0.0067(9)
C51 0.0522(13) 0.0426(13) 0.0386(13) 0.0037(10) 0.0185(11) 0.0042(10)
C51A 0.0705(17) 0.0520(16) 0.077(2) 0.0066(14) 0.0282(15) 0.0142(13)
C52 0.0607(14) 0.0351(12) 0.0330(12) -0.0027(9) 0.0180(10) -0.0085(10)
C53 0.0446(12) 0.0455(13) 0.0300(11) 0.0032(10) 0.0115(9) -0.0066(10)
C53A 0.0481(14) 0.0668(18) 0.0580(16) 0.0041(13) 0.0093(12) -0.0135(12)
C54 0.0468(12) 0.0411(13) 0.0352(12) 0.0047(10) 0.0148(10) 0.0038(10)
C55 0.0499(13) 0.0364(12) 0.0425(13) 0.0004(10) 0.0189(10) -0.0049(10)
C55A 0.0651(16) 0.0417(15) 0.087(2) -0.0004(14) 0.0285(15) -0.0087(12)
C56 0.0402(12) 0.0493(14) 0.0488(14) 0.0010(11) 0.0177(11) -0.0042(10)

loop_
_atom_type_symbol
_atom_type_description
_atom_type_scat_dispersion_real
_atom_type_scat_dispersion_imag
_atom_type_scat_source
C C 0.0033 0.0016 'International Tables Vol C Tables 4.2.6.8 and 6.1.1.4'
H H 0.0000 0.0000 'International Tables Vol C Tables 4.2.6.8 and 6.1.1.4'
Fe Fe 0.3463 0.8444 'International Tables Vol C Tables 4.2.6.8 and 6.1.1.4'
O O 0.0106 0.0060 'International Tables Vol C Tables 4.2.6.8 and 6.1.1.4'
P P 0.1023 0.0942 'International Tables Vol C Tables 4.2.6.8 and 6.1.1.4'

loop_
_geom_angle_atom_site_label_1
_geom_angle_atom_site_label_2
_geom_angle_atom_site_label_3
_geom_angle
_geom_angle_site_symmetry_1
_geom_angle_site_symmetry_3
P1 Fe1 P1 179.85(3) 2_554 .
C1 Fe1 P1 90.24(6) 2_554 2_554
C1 Fe1 P1 89.83(6) . 2_554
C1 Fe1 P1 89.83(6) 2_554 .
C1 Fe1 P1 90.24(6) . .
C1 Fe1 C1 120.78(13) 2_554 .
C1 Fe1 C2 119.61(6) . .
C1 Fe1 C2 119.61(6) 2_554 .
C2 Fe1 P1 89.924(16) . 2_554
C2 Fe1 P1 89.925(16) . .
C11 P1 Fe1 114.96(7) . .
C21 P1 Fe1 114.68(7) . .
C21 P1 C11 103.76(9) . .
C31 P1 Fe1 114.32(6) . .
C31 P1 C11 103.90(9) . .
C31 P1 C21 103.82(9) . .
O1 C1 Fe1 178.92(19) . .
O2 C2 Fe1 180.0 . .
C12 C11 P1 112.88(14) . .
C13 C12 C11 113.95(18) . .
C12 C13 C14 112.47(19) . .
C15 C14 C13 114.26(18) . .
C15 C15 C14 127.6(3) 2_554 .
C22 C21 P1 113.86(13) . .
C23 C22 C21 114.37(16) . .
C22 C23 C24 112.67(17) . .
C25 C24 C23 114.00(18) . .
C35 C25 C24 126.2(2) 2_554 .
C32 C31 P1 113.58(13) . .
C33 C32 C31 114.91(16) . .
C32 C33 C34 112.11(17) . .
C35 C34 C33 114.20(18) . .
C25 C35 C34 126.9(2) 2_554 .
C52 C51 C51A 120.6(2) . .
C56 C51 C51A 121.2(2) . .
C56 C51 C52 118.2(2) . .
C53 C52 C51 121.6(2) . .
C52 C53 C53A 120.9(2) . .
C52 C53 C54 118.64(19) . .
C54 C53 C53A 120.5(2) . .
C53 C54 C55 121.2(2) . .
C54 C55 C55A 120.8(2) . .
C56 C55 C54 118.5(2) . .
C56 C55 C55A 120.7(2) . .
C55 C56 C51 121.8(2) . .

loop_
_geom_bond_atom_site_label_1
_geom_bond_atom_site_label_2
_geom_bond_distance
_geom_bond_site_symmetry_2
Fe1 P1 2.2024(5) .
Fe1 P1 2.2024(5) 2_554
Fe1 C1 1.762(2) 2_554
Fe1 C1 1.762(2) .
Fe1 C2 1.764(3) .
P1 C11 1.8390(19) .
P1 C21 1.8356(18) .
P1 C31 1.8354(19) .
C1 O1 1.165(2) .
O2 C2 1.165(3) .
C11 C12 1.534(3) .
C12 C13 1.514(3) .
C13 C14 1.535(3) .
C14 C15 1.495(3) .
C15 C15 1.303(5) 2_554
C21 C22 1.530(3) .
C22 C23 1.514(3) .
C23 C24 1.528(3) .
C24 C25 1.496(3) .
C25 C35 1.318(3) 2_554
C31 C32 1.534(3) .
C32 C33 1.513(3) .
C33 C34 1.535(3) .
C34 C35 1.492(3) .
C35 C25 1.318(3) 2_554
C51 C51A 1.510(3) .
C51 C52 1.389(3) .
C51 C56 1.386(3) .
C52 C53 1.386(3) .
C53 C53A 1.506(3) .
C53 C54 1.388(3) .
C54 C55 1.389(3) .
C55 C55A 1.511(3) .
C55 C56 1.385(3) .

loop_
_geom_torsion_atom_site_label_1
_geom_torsion_atom_site_label_2
_geom_torsion_atom_site_label_3
_geom_torsion_atom_site_label_4
_geom_torsion
_geom_torsion_site_symmetry_4
Fe1 P1 C11 C12 50.24(16) .
Fe1 P1 C21 C22 45.73(17) .
Fe1 P1 C31 C32 48.12(16) .
P1 C11 C12 C13 -162.69(16) .
P1 C21 C22 C23 -166.21(15) .
P1 C31 C32 C33 -163.12(16) .
C11 P1 C21 C22 171.93(15) .
C11 P1 C31 C32 -77.96(16) .
C11 C12 C13 C14 171.06(18) .
C12 C13 C14 C15 -70.8(3) .
C13 C14 C15 C15 119.97(16) 2_554
C21 P1 C11 C12 -75.78(16) .
C21 P1 C31 C32 173.79(14) .
C21 C22 C23 C24 175.13(19) .
C22 C23 C24 C25 -65.2(3) .
C23 C24 C25 C35 117.8(2) 2_554
C31 P1 C11 C12 175.92(14) .
C31 P1 C21 C22 -79.71(16) .
C31 C32 C33 C34 174.69(18) .
C32 C33 C34 C35 -70.3(3) .
C33 C34 C35 C25 119.9(2) 2_554
C51 C52 C53 C53A -178.8(2) .
C51 C52 C53 C54 1.2(3) .
C51A C51 C52 C53 -179.2(2) .
C51A C51 C56 C55 177.7(2) .
C52 C51 C56 C55 -0.8(3) .
C52 C53 C54 C55 -0.2(3) .
C53 C54 C55 C55A 177.6(2) .
C53 C54 C55 C56 -1.1(3) .
C53A C53 C54 C55 179.7(2) .
C54 C55 C56 C51 1.6(3) .
C55A C55 C56 C51 -177.1(2) .
C56 C51 C52 C53 -0.7(3) .
